data_2243902
loop_
_publ_author_name
'Ma, Jie'
'Zhang, Wen-Zhi'
'Xiong, Jie'
'Yan, Chun-Yan'

_publ_section_title
;
 Synthesis and crystal structure of
 <i>catena</i>-poly[[hexaaqua{\m~3~-2-[bis(carboxylatomethyl)amino]terephthalato}dicobalt(II)]
 pentahydrate] containing water tapes and pentamers
;
_journal_coeditor_code CQ2045
_journal_issue 9
_journal_name_full 'Acta Crystallographica Section E'
_journal_page_first
;
;
_journal_paper_doi 10.1107/S2056989021008343
_journal_volume 77
_journal_year 2021
_chemical_formula_iupac '[Co2 (C12 H7 N O8) (H2 O)6], 5H2 O'
_chemical_formula_moiety 'C12 H19 Co2 N O14, 5 H2 O'
_chemical_formula_sum 'C12 H29 Co2 N O19'
_chemical_formula_weight 609.22
_chemical_name_systematic
'<i>catena</i>-Poly[[hexaaqua{\m~3~-2-[bis(carboxylatomethyl)amino]terephthalato}dicobalt(II)] pentahydrate]'
_space_group_crystal_system triclinic
_space_group_IT_number 2
_space_group_name_Hall '-P 1'
_space_group_name_H-M_alt 'P -1'
_atom_sites_solution_hydrogens mixed
_atom_sites_solution_primary direct
_audit_creation_method
;
Olex2 1.3
(compiled 2020.11.12 svn.r5f609507 for OlexSys, GUI svn.r6272)
;
_cell_angle_alpha 64.882(5)
_cell_angle_beta 71.276(7)
_cell_angle_gamma 86.692(8)
_cell_formula_units_Z 2
_cell_length_a 9.7653(15)
_cell_length_b 11.725(2)
_cell_length_c 11.8191(15)
_cell_measurement_reflns_used 3650
_cell_measurement_temperature 293.15
_cell_measurement_theta_max 27.4932
_cell_measurement_theta_min 2.0145
_cell_volume 1155.6(3)
_computing_cell_refinement
;
CrystalClear (Rigaku, 2008)
;
_computing_data_collection
;
CrystalClear (Rigaku, 2008)
;
_computing_data_reduction
;
CrystalClear (Rigaku, 2008)
;
_computing_molecular_graphics
;
<i>OLEX2</i> (Dolomanov <i>et al.</i>,  2009)
;
_computing_publication_material
;
<i>OLEX2</i> (Dolomanov <i>et al.</i>,  2009)
;
_computing_structure_refinement
;
<i>SHELXL2018/3</i> (Sheldrick, 2015)
;
_computing_structure_solution
;
SHELXS  (Sheldrick, 2008)
;
_diffrn_ambient_temperature 293.15
_diffrn_detector CCD
_diffrn_detector_area_resol_mean 28.5714
_diffrn_measured_fraction_theta_full 0.995
_diffrn_measured_fraction_theta_max 0.995
_diffrn_measurement_device 'Saturn724+ (2x2 bin mode)'
_diffrn_measurement_device_type 'Rigaku Saturn724+ (2x2 bin mode)'
_diffrn_measurement_method CCD_Profile_fitting
_diffrn_measurement_specimen_support 'Mitegen 50um'
_diffrn_radiation_monochromator graphite
_diffrn_radiation_probe x-ray
_diffrn_radiation_type MoK\a
_diffrn_radiation_wavelength 0.71073
_diffrn_reflns_av_R_equivalents 0.0292
_diffrn_reflns_av_unetI/netI 0.0406
_diffrn_reflns_limit_h_max 11
_diffrn_reflns_limit_h_min -11
_diffrn_reflns_limit_k_max 13
_diffrn_reflns_limit_k_min -13
_diffrn_reflns_limit_l_max 14
_diffrn_reflns_limit_l_min -14
_diffrn_reflns_number 10193
_diffrn_reflns_theta_full 24.999
_diffrn_reflns_theta_max 24.999
_diffrn_reflns_theta_min 2.106
_diffrn_source 'Sealed Tube'
_diffrn_source_current 24.0
_diffrn_source_power 1.2
_diffrn_source_voltage 50.0
_exptl_absorpt_coefficient_mu 1.525
_exptl_absorpt_correction_T_max 1.0000
_exptl_absorpt_correction_T_min 0.8436
_exptl_absorpt_correction_type multi-scan
_exptl_absorpt_process_details
;
(CrystalClear; Rigaku, 2008)
;
_exptl_crystal_colour 'clear light red'
_exptl_crystal_density_diffrn 1.751
_exptl_crystal_description block
_exptl_crystal_F_000 628
_exptl_crystal_size_max 0.2
_exptl_crystal_size_mid 0.2
_exptl_crystal_size_min 0.2
_refine_diff_density_max 0.966
_refine_diff_density_min -0.446
_refine_ls_extinction_method none
_refine_ls_goodness_of_fit_ref 1.018
_refine_ls_hydrogen_treatment constr
_refine_ls_matrix_type full
_refine_ls_number_parameters 348
_refine_ls_number_reflns 4052
_refine_ls_number_restraints 2
_refine_ls_restrained_S_all 1.019
_refine_ls_R_factor_all 0.0307
_refine_ls_R_factor_gt 0.0268
_refine_ls_shift/su_max 0.000
_refine_ls_shift/su_mean 0.000
_refine_ls_structure_factor_coef Fsqd
_refine_ls_weighting_details 'w=1/[\s^2^(Fo^2^)+(0.0373P)^2^] where P=(Fo^2^+2Fc^2^)/3'
_refine_ls_weighting_scheme calc
_refine_ls_wR_factor_gt 0.0673
_refine_ls_wR_factor_ref 0.0685
_reflns_number_gt 3498
_reflns_number_total 4052
_reflns_threshold_expression 'I > 2\s(I)'
_cod_data_source_file cq2045sup1.cif
_cod_data_source_block I
_cod_database_code 2243902
_shelx_space_group_comment
;
The symmetry employed for this shelxl refinement is uniquely defined
by the following loop, which should always be used as a source of
symmetry information in preference to the above space-group names.
They are only intended as comments.
;
_shelx_estimated_absorpt_t_min 0.750
_shelx_estimated_absorpt_t_max 0.750

loop_
_space_group_symop_operation_xyz
'x, y, z'
'-x, -y, -z'

loop_
_atom_site_type_symbol
_atom_site_label
_atom_site_fract_x
_atom_site_fract_y
_atom_site_fract_z
_atom_site_U_iso_or_equiv
_atom_site_adp_type
_atom_site_calc_flag
_atom_site_occupancy
_atom_site_disorder_assembly
_atom_site_disorder_group
Co Co1 0.500000 0.000000 1.000000 0.01013(11) Uani d 1 . .
O O1 0.71506(15) 0.16282(13) 0.67122(14) 0.0116(3) Uani d 1 . .
C C1 0.6534(2) 0.36754(19) 0.6586(2) 0.0097(4) Uani d 1 . .
Co Co2 0.92914(3) 0.81788(3) 0.25427(3) 0.00926(9) Uani d 1 . .
O O2 0.53599(15) 0.17746(13) 0.83918(14) 0.0128(3) Uani d 1 . .
C C2 0.7374(2) 0.43193(19) 0.5263(2) 0.0097(4) Uani d 1 . .
H H2 0.787693 0.385882 0.481028 0.012 Uiso calc 1 . .
Co Co3 0.500000 1.000000 0.500000 0.00977(11) Uani d 1 . .
O O3 0.53886(16) 0.81035(13) 0.52932(14) 0.0142(3) Uani d 1 . .
O O14 0.99581(16) 0.76339(14) 0.42109(14) 0.0152(3) Uani d 1 . .
H H14A 1.084005 0.796585 0.396511 0.023 Uiso d 1 . .
H H14B 0.943474 0.796773 0.472202 0.023 Uiso d 1 . .
C C3 0.7484(2) 0.56273(19) 0.4598(2) 0.0090(4) Uani d 1 . .
O O4 0.72895(16) 0.84545(13) 0.35178(15) 0.0158(3) Uani d 1 . .
O O9 1.00200(19) 1.00342(14) 0.17472(15) 0.0207(4) Uani d 1 . .
H H9A 0.971354 1.053917 0.212391 0.031 Uiso d 1 . .
H H9B 1.039011 1.053478 0.090961 0.031 Uiso d 1 . .
C C4 0.6636(2) 0.63255(19) 0.5254(2) 0.0098(4) Uani d 1 . .
O O5 0.78350(17) 0.73838(14) 0.00522(15) 0.0163(3) Uani d 1 . .
C C5 0.5863(2) 0.5667(2) 0.6599(2) 0.0113(5) Uani d 1 . .
H H5 0.535647 0.611872 0.706117 0.014 Uiso calc 1 . .
O O6 0.86627(16) 0.84612(13) 0.08939(14) 0.0128(3) Uani d 1 . .
C C6 0.5822(2) 0.43705(19) 0.7268(2) 0.0111(5) Uani d 1 . .
H H6 0.532011 0.396404 0.817033 0.013 Uiso calc 1 . .
O O7 1.19306(16) 0.59855(14) 0.11284(15) 0.0188(4) Uani d 1 . .
O O13 0.36628(16) 0.07573(13) 1.12298(15) 0.0137(3) Uani d 1 . .
H H13A 0.305886 0.121648 1.085472 0.021 Uiso d 1 . .
H H13B 0.310559 0.014679 1.194882 0.021 Uiso d 1 . .
C C7 0.6342(2) 0.22445(19) 0.7282(2) 0.0102(5) Uani d 1 . .
O O18 0.69274(18) 0.62405(15) 0.87758(17) 0.0216(4) Uani d 1 . .
H H18A 0.722316 0.639556 0.932159 0.032 Uiso d 1 . .
H H18B 0.730870 0.554995 0.878060 0.032 Uiso d 1 . .
O O8 1.11592(15) 0.75971(13) 0.16099(14) 0.0126(3) Uani d 1 . .
C C8 0.6440(2) 0.77274(19) 0.4638(2) 0.0099(5) Uani d 1 . .
C C9 0.9740(2) 0.55842(19) 0.2918(2) 0.0123(5) Uani d 1 . .
H H9C 0.950428 0.492589 0.270057 0.015 Uiso calc 1 . .
H H9D 1.001629 0.517939 0.370768 0.015 Uiso calc 1 . .
C C10 1.1036(2) 0.6459(2) 0.1777(2) 0.0108(5) Uani d 1 . .
O O15 1.07588(17) 0.85972(15) 0.68317(17) 0.0201(4) Uani d 1 . .
H H15A 0.999917 0.839996 0.669056 0.030 Uiso d 1 . .
H H15B 1.116676 0.789336 0.707557 0.030 Uiso d 1 . .
C C11 0.7564(2) 0.6353(2) 0.2337(2) 0.0124(5) Uani d 1 . .
H H11A 0.655783 0.642055 0.277716 0.015 Uiso calc 1 . .
H H11B 0.760380 0.557885 0.222209 0.015 Uiso calc 1 . .
C C12 0.8078(2) 0.74643(19) 0.0985(2) 0.0113(5) Uani d 1 . .
O O11 0.30500(16) 0.97725(13) 0.46413(15) 0.0140(3) Uani d 1 . .
H H11C 0.236723 0.937054 0.539337 0.021 Uiso d 1 . .
H H11D 0.317123 0.927325 0.425117 0.021 Uiso d 1 . .
O O10 0.60855(18) 1.07131(14) 0.30338(15) 0.0183(4) Uani d 1 . .
H H10A 0.585872 1.133580 0.240798 0.027 Uiso d 1 . .
H H10B 0.655576 1.024557 0.265690 0.027 Uiso d 1 . .
N N1 0.84205(18) 0.62558(16) 0.32063(17) 0.0089(4) Uani d 1 . .
O O12 0.68118(15) 0.04542(14) 1.04035(14) 0.0140(3) Uani d 1 . .
H H12A 0.733414 0.111214 0.971905 0.021 Uiso d 1 . .
H H12B 0.738442 -0.015215 1.048118 0.021 Uiso d 1 . .
O O19 0.83677(17) 0.80778(15) 0.63399(16) 0.0190(4) Uani d 1 . .
H H19A 0.786359 0.749532 0.710713 0.028 Uiso d 1 . .
H H19B 0.779773 0.868110 0.616878 0.028 Uiso d 1 . .
O O17 0.41401(19) 0.69892(17) 0.88122(16) 0.0286(4) Uani d 1 . .
H H17A 0.353610 0.681177 0.960127 0.043 Uiso d 1 . .
H H17B 0.496366 0.676069 0.893476 0.043 Uiso d 1 . .
O O16 1.2542(3) 0.6732(2) 0.7213(3) 0.0262(8) Uani d 0.704(5) A 1
H H16A 1.279312 0.667157 0.787902 0.039 Uiso d 0.704(5) A 1
H H16B 1.332880 0.705061 0.653351 0.039 Uiso d 0.704(5) A 1
O O16A 1.1659(10) 0.6285(7) 0.8383(9) 0.048(3) Uani d 0.296(5) A 2
H H16C 1.210697 0.664527 0.869032 0.071 Uiso d 0.296(5) A 2
H H16D 1.117075 0.561697 0.907255 0.071 Uiso d 0.296(5) A 2

loop_
_atom_site_aniso_label
_atom_site_aniso_U_11
_atom_site_aniso_U_22
_atom_site_aniso_U_33
_atom_site_aniso_U_12
_atom_site_aniso_U_13
_atom_site_aniso_U_23
Co1 0.0094(2) 0.0072(2) 0.0088(2) -0.00013(16) 0.00000(18) -0.00093(17)
O1 0.0127(8) 0.0080(7) 0.0114(8) 0.0007(6) -0.0014(7) -0.0037(6)
C1 0.0082(11) 0.0080(11) 0.0119(11) 0.0000(8) -0.0045(9) -0.0024(9)
Co2 0.00941(17) 0.00736(16) 0.00848(16) -0.00012(12) -0.00072(13) -0.00260(12)
O2 0.0119(8) 0.0074(8) 0.0098(8) -0.0006(6) 0.0021(7) 0.0008(6)
C2 0.0097(11) 0.0101(11) 0.0098(11) 0.0021(9) -0.0027(9) -0.0054(9)
Co3 0.0105(2) 0.0074(2) 0.0096(2) 0.00172(16) -0.00197(18) -0.00311(17)
O3 0.0135(8) 0.0097(8) 0.0136(8) 0.0030(6) 0.0013(7) -0.0043(7)
O14 0.0111(8) 0.0197(8) 0.0139(8) -0.0006(7) -0.0018(7) -0.0079(7)
C3 0.0073(11) 0.0099(11) 0.0080(11) -0.0009(8) -0.0019(9) -0.0024(9)
O4 0.0135(8) 0.0086(8) 0.0137(8) 0.0024(6) 0.0030(7) 0.0000(7)
O9 0.0336(10) 0.0086(8) 0.0113(8) -0.0064(7) 0.0039(8) -0.0036(7)
C4 0.0090(11) 0.0085(11) 0.0113(11) -0.0008(8) -0.0038(9) -0.0032(9)
O5 0.0231(9) 0.0142(8) 0.0133(8) 0.0020(7) -0.0090(7) -0.0054(7)
C5 0.0094(11) 0.0120(11) 0.0138(11) 0.0011(9) -0.0025(9) -0.0076(9)
O6 0.0163(8) 0.0089(8) 0.0110(8) -0.0011(6) -0.0045(7) -0.0020(6)
C6 0.0094(11) 0.0124(11) 0.0075(11) -0.0025(9) -0.0005(9) -0.0018(9)
O7 0.0154(9) 0.0161(8) 0.0184(9) 0.0019(7) 0.0033(7) -0.0080(7)
O13 0.0148(8) 0.0093(8) 0.0117(8) 0.0009(6) -0.0022(7) -0.0012(6)
C7 0.0093(11) 0.0090(11) 0.0121(11) 0.0009(9) -0.0064(10) -0.0022(9)
O18 0.0274(10) 0.0159(9) 0.0283(10) 0.0056(7) -0.0134(8) -0.0131(8)
O8 0.0103(8) 0.0100(8) 0.0133(8) -0.0001(6) 0.0001(7) -0.0040(6)
C8 0.0101(11) 0.0104(11) 0.0122(11) 0.0011(9) -0.0056(10) -0.0061(9)
C9 0.0126(12) 0.0105(11) 0.0120(11) 0.0024(9) -0.0023(10) -0.0045(9)
C10 0.0095(11) 0.0119(11) 0.0104(11) 0.0029(9) -0.0051(9) -0.0032(9)
O15 0.0164(9) 0.0221(9) 0.0240(9) -0.0002(7) -0.0039(8) -0.0138(8)
C11 0.0104(11) 0.0131(11) 0.0127(11) -0.0010(9) -0.0031(10) -0.0049(9)
C12 0.0073(11) 0.0130(12) 0.0136(12) 0.0051(9) -0.0039(9) -0.0060(9)
O11 0.0135(8) 0.0141(8) 0.0146(8) 0.0006(6) -0.0027(7) -0.0078(7)
O10 0.0257(10) 0.0135(8) 0.0118(8) 0.0076(7) -0.0017(7) -0.0058(7)
N1 0.0080(9) 0.0086(9) 0.0061(9) 0.0007(7) -0.0001(8) -0.0012(7)
O12 0.0116(8) 0.0103(8) 0.0139(8) 0.0001(6) -0.0009(7) -0.0019(7)
O19 0.0179(9) 0.0206(9) 0.0185(9) 0.0059(7) -0.0065(8) -0.0087(7)
O17 0.0254(10) 0.0326(11) 0.0146(9) 0.0077(8) -0.0009(8) -0.0030(8)
O16 0.0289(16) 0.0194(14) 0.0251(18) -0.0011(12) -0.0017(13) -0.0095(13)
O16A 0.059(6) 0.033(4) 0.074(7) 0.018(4) -0.044(6) -0.029(4)

loop_
_atom_type_symbol
_atom_type_description
_atom_type_scat_dispersion_real
_atom_type_scat_dispersion_imag
_atom_type_scat_source
C C 0.0033 0.0016 'International Tables Vol C Tables 4.2.6.8 and 6.1.1.4'
H H 0.0000 0.0000 'International Tables Vol C Tables 4.2.6.8 and 6.1.1.4'
Co Co 0.3494 0.9721 'International Tables Vol C Tables 4.2.6.8 and 6.1.1.4'
N N 0.0061 0.0033 'International Tables Vol C Tables 4.2.6.8 and 6.1.1.4'
O O 0.0106 0.0060 'International Tables Vol C Tables 4.2.6.8 and 6.1.1.4'

loop_
_geom_angle_atom_site_label_1
_geom_angle_atom_site_label_2
_geom_angle_atom_site_label_3
_geom_angle_site_symmetry_1
_geom_angle_site_symmetry_3
_geom_angle
_geom_angle_publ_flag
O2 Co1 O2 2_657 . 180.0 ?
O2 Co1 O12 2_657 2_657 89.84(6) ?
O2 Co1 O12 . 2_657 90.16(6) ?
O2 Co1 O12 . . 89.84(6) ?
O2 Co1 O12 2_657 . 90.16(6) ?
O13 Co1 O2 . . 89.80(6) ?
O13 Co1 O2 2_657 2_657 89.80(6) ?
O13 Co1 O2 . 2_657 90.20(6) ?
O13 Co1 O2 2_657 . 90.20(6) ?
O13 Co1 O13 2_657 . 180.0 ?
O13 Co1 O12 2_657 2_657 89.48(6) ?
O13 Co1 O12 . 2_657 90.52(6) ?
O13 Co1 O12 . . 89.48(6) ?
O13 Co1 O12 2_657 . 90.52(6) ?
O12 Co1 O12 . 2_657 180.0 ?
C2 C1 C7 . . 121.71(19) ?
C6 C1 C2 . . 118.73(19) ?
C6 C1 C7 . . 119.54(19) ?
O14 Co2 O6 . . 171.86(6) ?
O14 Co2 N1 . . 91.18(6) ?
O4 Co2 O14 . . 92.18(6) ?
O4 Co2 O9 . . 93.01(7) ?
O4 Co2 O6 . . 91.31(6) ?
O4 Co2 O8 . . 169.72(6) ?
O4 Co2 N1 . . 86.41(6) ?
O9 Co2 O14 . . 95.30(6) ?
O9 Co2 O6 . . 91.86(6) ?
O9 Co2 O8 . . 96.83(6) ?
O9 Co2 N1 . . 173.51(7) ?
O6 Co2 N1 . . 81.70(6) ?
O8 Co2 O14 . . 89.88(6) ?
O8 Co2 O6 . . 85.42(6) ?
O8 Co2 N1 . . 83.48(6) ?
C7 O2 Co1 . . 132.21(13) ?
C1 C2 H2 . . 119.0 ?
C3 C2 C1 . . 121.99(19) ?
C3 C2 H2 . . 119.0 ?
O3 Co3 O3 . 2_676 180.0 ?
O3 Co3 O11 2_676 . 90.75(6) ?
O3 Co3 O11 2_676 2_676 89.25(6) ?
O3 Co3 O11 . . 89.25(6) ?
O3 Co3 O11 . 2_676 90.75(6) ?
O11 Co3 O11 . 2_676 180.00(8) ?
O10 Co3 O3 . . 93.04(6) ?
O10 Co3 O3 . 2_676 86.96(6) ?
O10 Co3 O3 2_676 2_676 93.04(6) ?
O10 Co3 O3 2_676 . 86.96(6) ?
O10 Co3 O11 2_676 . 90.32(6) ?
O10 Co3 O11 2_676 2_676 89.68(6) ?
O10 Co3 O11 . . 89.68(6) ?
O10 Co3 O11 . 2_676 90.32(6) ?
O10 Co3 O10 2_676 . 180.0 ?
C8 O3 Co3 . . 127.99(13) ?
Co2 O14 H14A . . 109.5 ?
Co2 O14 H14B . . 109.4 ?
H14A O14 H14B . . 104.4 ?
C2 C3 C4 . . 119.14(19) ?
C2 C3 N1 . . 119.40(18) ?
C4 C3 N1 . . 121.39(18) ?
C8 O4 Co2 . . 128.55(13) ?
Co2 O9 H9A . . 124.8 ?
Co2 O9 H9B . . 126.4 ?
H9A O9 H9B . . 104.6 ?
C3 C4 C8 . . 126.71(19) ?
C5 C4 C3 . . 117.58(18) ?
C5 C4 C8 . . 115.68(18) ?
C4 C5 H5 . . 118.8 ?
C6 C5 C4 . . 122.4(2) ?
C6 C5 H5 . . 118.8 ?
C12 O6 Co2 . . 114.05(13) ?
C1 C6 H6 . . 120.2 ?
C5 C6 C1 . . 119.66(19) ?
C5 C6 H6 . . 120.2 ?
Co1 O13 H13A . . 109.5 ?
Co1 O13 H13B . . 109.4 ?
H13A O13 H13B . . 104.3 ?
O1 C7 C1 . . 118.59(18) ?
O2 C7 O1 . . 125.81(19) ?
O2 C7 C1 . . 115.60(18) ?
H18A O18 H18B . . 104.5 ?
C10 O8 Co2 . . 114.07(13) ?
O3 C8 O4 . . 122.76(19) ?
O3 C8 C4 . . 116.55(18) ?
O4 C8 C4 . . 120.68(18) ?
H9C C9 H9D . . 107.7 ?
C10 C9 H9C . . 108.9 ?
C10 C9 H9D . . 108.9 ?
N1 C9 H9C . . 108.9 ?
N1 C9 H9D . . 108.9 ?
N1 C9 C10 . . 113.37(16) ?
O7 C10 O8 . . 124.6(2) ?
O7 C10 C9 . . 117.42(18) ?
O8 C10 C9 . . 117.84(18) ?
H15A O15 H15B . . 103.9 ?
H11A C11 H11B . . 107.6 ?
C12 C11 H11A . . 108.7 ?
C12 C11 H11B . . 108.7 ?
N1 C11 H11A . . 108.7 ?
N1 C11 H11B . . 108.7 ?
N1 C11 C12 . . 114.38(17) ?
O5 C12 O6 . . 123.83(19) ?
O5 C12 C11 . . 118.53(19) ?
O6 C12 C11 . . 117.50(18) ?
Co3 O11 H11C . . 109.3 ?
Co3 O11 H11D . . 109.3 ?
H11C O11 H11D . . 104.5 ?
Co3 O10 H10A . . 127.0 ?
Co3 O10 H10B . . 122.3 ?
H10A O10 H10B . . 104.5 ?
C3 N1 Co2 . . 115.69(12) ?
C3 N1 C9 . . 112.36(16) ?
C3 N1 C11 . . 109.16(16) ?
C9 N1 Co2 . . 103.66(12) ?
C11 N1 Co2 . . 105.14(12) ?
C11 N1 C9 . . 110.49(16) ?
Co1 O12 H12A . . 109.4 ?
Co1 O12 H12B . . 109.4 ?
H12A O12 H12B . . 104.5 ?
H19A O19 H19B . . 104.5 ?
H17A O17 H17B . . 104.5 ?
H16A O16 H16B . . 104.4 ?
H16C O16A H16D . . 104.6 ?

loop_
_geom_bond_atom_site_label_1
_geom_bond_atom_site_label_2
_geom_bond_site_symmetry_2
_geom_bond_distance
_geom_bond_publ_flag
Co1 O2 2_657 2.0890(14) ?
Co1 O2 . 2.0890(14) ?
Co1 O13 2_657 2.0856(15) ?
Co1 O13 . 2.0856(15) ?
Co1 O12 2_657 2.1231(15) ?
Co1 O12 . 2.1231(15) ?
O1 C7 . 1.267(3) ?
C1 C2 . 1.391(3) ?
C1 C6 . 1.389(3) ?
C1 C7 . 1.514(3) ?
Co2 O14 . 2.1039(15) ?
Co2 O4 . 2.0128(15) ?
Co2 O9 . 2.0336(15) ?
Co2 O6 . 2.1168(15) ?
Co2 O8 . 2.0521(15) ?
Co2 N1 . 2.1712(18) ?
O2 C7 . 1.259(2) ?
C2 H2 . 0.9300 ?
C2 C3 . 1.387(3) ?
Co3 O3 . 2.1311(14) ?
Co3 O3 2_676 2.1311(14) ?
Co3 O11 . 2.1330(14) ?
Co3 O11 2_676 2.1330(15) ?
Co3 O10 2_676 2.0234(15) ?
Co3 O10 . 2.0235(15) ?
O3 C8 . 1.255(3) ?
O14 H14A . 0.8716 ?
O14 H14B . 0.8710 ?
C3 C4 . 1.416(3) ?
C3 N1 . 1.472(3) ?
O4 C8 . 1.260(2) ?
O9 H9A . 0.8696 ?
O9 H9B . 0.8699 ?
C4 C5 . 1.395(3) ?
C4 C8 . 1.518(3) ?
O5 C12 . 1.240(3) ?
C5 H5 . 0.9300 ?
C5 C6 . 1.380(3) ?
O6 C12 . 1.279(3) ?
C6 H6 . 0.9300 ?
O7 C10 . 1.239(3) ?
O13 H13A . 0.8734 ?
O13 H13B . 0.8731 ?
O18 H18A . 0.8706 ?
O18 H18B . 0.8700 ?
O8 C10 . 1.270(3) ?
C9 H9C . 0.9700 ?
C9 H9D . 0.9700 ?
C9 C10 . 1.534(3) ?
C9 N1 . 1.492(3) ?
O15 H15A . 0.8738 ?
O15 H15B . 0.8699 ?
C11 H11A . 0.9700 ?
C11 H11B . 0.9700 ?
C11 C12 . 1.516(3) ?
C11 N1 . 1.486(3) ?
O11 H11C . 0.8700 ?
O11 H11D . 0.8692 ?
O10 H10A . 0.8702 ?
O10 H10B . 0.8699 ?
O12 H12A . 0.8720 ?
O12 H12B . 0.8707 ?
O19 H19A . 0.8703 ?
O19 H19B . 0.8698 ?
O17 H17A . 0.8702 ?
O17 H17B . 0.8697 ?
O16 H16A . 0.8710 ?
O16 H16B . 0.8700 ?
O16A H16C . 0.8695 ?
O16A H16D . 0.8699 ?

loop_
_geom_hbond_atom_site_label_D
_geom_hbond_atom_site_label_H
_geom_hbond_atom_site_label_A
_geom_hbond_site_symmetry_A
_geom_hbond_distance_DH
_geom_hbond_distance_HA
_geom_hbond_distance_DA
_geom_hbond_angle_DHA
_geom_hbond_publ_flag
O14 H14A O1 2_766 0.87 1.87 2.723(2) 165.9 yes
O14 H14B O19 . 0.87 1.92 2.743(2) 157.8 yes
O9 H9A O15 2_776 0.87 1.84 2.702(2) 168.3 yes
O9 H9B O6 2_775 0.87 1.87 2.742(2) 174.9 yes
O13 H13A O5 2_666 0.87 1.88 2.727(2) 162.0 yes
O13 H13B O1 2_657 0.87 1.98 2.759(2) 148.4 yes
O18 H18A O5 1_556 0.87 1.93 2.752(2) 158.0 yes
O18 H18B O7 2_766 0.87 1.88 2.750(2) 177.3 yes
O15 H15A O19 . 0.87 1.87 2.738(2) 176.7 yes
O15 H15B O16 . 0.87 1.85 2.692(3) 162.1 yes
O15 H15B O16A . 0.87 2.02 2.833(7) 155.5 yes
O11 H11C O15 1_455 0.87 1.82 2.686(2) 171.8 yes
O11 H11D O1 2_666 0.87 1.95 2.786(2) 161.1 yes
O10 H10A O17 2_676 0.87 1.88 2.705(2) 157.8 yes
O10 H10B O4 . 0.87 2.11 2.740(2) 129.1 yes
O12 H12A O8 2_766 0.87 1.92 2.773(2) 166.4 yes
O12 H12B O6 1_546 0.87 1.98 2.846(2) 172.2 yes
O19 H19A O18 . 0.87 1.85 2.719(2) 175.3 yes
O19 H19B O11 2_676 0.87 1.94 2.786(2) 164.9 yes
O17 H17A O7 1_456 0.87 1.88 2.702(2) 157.3 yes
O17 H17B O18 . 0.87 1.95 2.804(2) 165.5 yes
O16A H16C O17 1_655 0.87 2.11 2.861(8) 144.3 yes
O16 H16A O17 1_655 0.87 2.10 2.921(4) 156.0 yes

loop_
_geom_torsion_atom_site_label_1
_geom_torsion_atom_site_label_2
_geom_torsion_atom_site_label_3
_geom_torsion_atom_site_label_4
_geom_torsion_site_symmetry_1
_geom_torsion_site_symmetry_2
_geom_torsion_site_symmetry_3
_geom_torsion_site_symmetry_4
_geom_torsion
_geom_torsion_publ_flag
Co1 O2 C7 O1 . . . . 21.8(3) ?
Co1 O2 C7 C1 . . . . -158.96(13) ?
C1 C2 C3 C4 . . . . -4.6(3) ?
C1 C2 C3 N1 . . . . 178.43(18) ?
Co2 O4 C8 O3 . . . . 161.71(15) ?
Co2 O4 C8 C4 . . . . -19.4(3) ?
Co2 O6 C12 O5 . . . . -168.82(16) ?
Co2 O6 C12 C11 . . . . 15.5(2) ?
Co2 O8 C10 O7 . . . . 166.73(17) ?
Co2 O8 C10 C9 . . . . -17.3(2) ?
C2 C1 C6 C5 . . . . 5.3(3) ?
C2 C1 C7 O1 . . . . 11.7(3) ?
C2 C1 C7 O2 . . . . -167.56(19) ?
C2 C3 C4 C5 . . . . 7.8(3) ?
C2 C3 C4 C8 . . . . -170.45(19) ?
C2 C3 N1 Co2 . . . . -153.20(15) ?
C2 C3 N1 C9 . . . . -34.4(3) ?
C2 C3 N1 C11 . . . . 88.5(2) ?
Co3 O3 C8 O4 . . . . -15.4(3) ?
Co3 O3 C8 C4 . . . . 165.66(13) ?
C3 C4 C5 C6 . . . . -4.6(3) ?
C3 C4 C8 O3 . . . . 163.1(2) ?
C3 C4 C8 O4 . . . . -15.9(3) ?
C4 C3 N1 Co2 . . . . 29.9(2) ?
C4 C3 N1 C9 . . . . 148.70(19) ?
C4 C3 N1 C11 . . . . -88.4(2) ?
C4 C5 C6 C1 . . . . -2.0(3) ?
C5 C4 C8 O3 . . . . -15.1(3) ?
C5 C4 C8 O4 . . . . 165.91(19) ?
C6 C1 C2 C3 . . . . -2.0(3) ?
C6 C1 C7 O1 . . . . -170.27(19) ?
C6 C1 C7 O2 . . . . 10.5(3) ?
C7 C1 C2 C3 . . . . 176.06(19) ?
C7 C1 C6 C5 . . . . -172.81(18) ?
C8 C4 C5 C6 . . . . 173.80(19) ?
C10 C9 N1 Co2 . . . . -26.61(19) ?
C10 C9 N1 C3 . . . . -152.23(17) ?
C10 C9 N1 C11 . . . . 85.6(2) ?
C12 C11 N1 Co2 . . . . 27.1(2) ?
C12 C11 N1 C3 . . . . 151.78(17) ?
C12 C11 N1 C9 . . . . -84.2(2) ?
N1 C3 C4 C5 . . . . -175.36(18) ?
N1 C3 C4 C8 . . . . 6.4(3) ?
N1 C9 C10 O7 . . . . -152.01(19) ?
N1 C9 C10 O8 . . . . 31.7(3) ?
N1 C11 C12 O5 . . . . 153.61(19) ?
N1 C11 C12 O6 . . . . -30.4(3) ?

_cod_database_fobs_code 2243902
